data_7052543
loop_
_publ_author_name
'Yu, Jiangang'
'Hu, Xinquan'
'Zeng, Yanning'
'Zhang, Liping'
'Ni, Caihua'
'Hao, Xiang'
'Sun, Wen-Hua'

_publ_section_title
;
 Synthesis, characterisation and ethylene oligomerization behaviour of
 N-(2-substituted-5,6,7-trihydroquinolin-8-ylidene)arylaminonickel
 dichlorides
;
_journal_issue 1
_journal_name_full 'New Journal of Chemistry'
_journal_page_first 178
_journal_paper_doi 10.1039/c0nj00516a
_journal_volume 35
_journal_year 2011
_chemical_formula_sum 'C23 H31 Cl3 N2 Ni O'
_chemical_formula_weight 516.56
_chemical_name_systematic
;
?
;
_space_group_IT_number 14
_symmetry_cell_setting monoclinic
_symmetry_space_group_name_Hall '-P 2ybc'
_symmetry_space_group_name_H-M 'P 1 21/c 1'
_atom_sites_solution_hydrogens geom
_atom_sites_solution_primary direct
_atom_sites_solution_secondary difmap
_audit_creation_method SHELXL-97
_cell_angle_alpha 90.00
_cell_angle_beta 99.83(3)
_cell_angle_gamma 90.00
_cell_formula_units_Z 4
_cell_length_a 11.597(2)
_cell_length_b 17.402(4)
_cell_length_c 12.326(3)
_cell_measurement_temperature 173(2)
_cell_measurement_theta_max 27.42
_cell_measurement_theta_min 1.78
_cell_volume 2451.0(9)
_computing_cell_refinement 'Siemens SMART & SAINT'
_computing_data_collection 'Siemens SMART'
_computing_data_reduction 'Siemens XPREP'
_computing_molecular_graphics 'Bruker SHELXTL'
_computing_publication_material 'Bruker SHELXTL'
_computing_structure_refinement 'Siemens SHELXTL'
_computing_structure_solution 'Siemens SHELXTL'
_diffrn_ambient_temperature 173(2)
_diffrn_measured_fraction_theta_full 0.991
_diffrn_measured_fraction_theta_max 0.991
_diffrn_measurement_device_type 'Bruker P4'
_diffrn_measurement_method '\w scans'
_diffrn_radiation_monochromator graphite
_diffrn_radiation_source 'fine-focus sealed tube'
_diffrn_radiation_type MoK\a
_diffrn_radiation_wavelength 0.71073
_diffrn_reflns_av_R_equivalents 0.0983
_diffrn_reflns_av_sigmaI/netI 0.0977
_diffrn_reflns_limit_h_max 12
_diffrn_reflns_limit_h_min -15
_diffrn_reflns_limit_k_max 22
_diffrn_reflns_limit_k_min -22
_diffrn_reflns_limit_l_max 15
_diffrn_reflns_limit_l_min -12
_diffrn_reflns_number 19496
_diffrn_reflns_theta_full 27.42
_diffrn_reflns_theta_max 27.42
_diffrn_reflns_theta_min 1.78
_diffrn_standards_decay_% none
_diffrn_standards_interval_count none
_diffrn_standards_interval_time none
_diffrn_standards_number none
_exptl_absorpt_coefficient_mu 1.136
_exptl_absorpt_correction_T_max 0.9293
_exptl_absorpt_correction_T_min 0.7363
_exptl_absorpt_correction_type empirical
_exptl_absorpt_process_details 'SADABS (Sheldrick, 1996)'
_exptl_crystal_colour yellow
_exptl_crystal_density_diffrn 1.400
_exptl_crystal_density_method 'not measured'
_exptl_crystal_description prism
_exptl_crystal_F_000 1080
_exptl_crystal_size_max 0.200
_exptl_crystal_size_mid 0.200
_exptl_crystal_size_min 0.200
_refine_diff_density_max 0.630
_refine_diff_density_min -0.620
_refine_diff_density_rms 0.188
_refine_ls_extinction_method none
_refine_ls_goodness_of_fit_ref 1.412
_refine_ls_hydrogen_treatment mixed
_refine_ls_matrix_type full
_refine_ls_number_parameters 303
_refine_ls_number_reflns 5525
_refine_ls_number_restraints 67
_refine_ls_restrained_S_all 1.403
_refine_ls_R_factor_gt 0.1587
_refine_ls_shift/su_max 0.000
_refine_ls_shift/su_mean 0.000
_refine_ls_structure_factor_coef Fsqd
_refine_ls_weighting_details 'calc w=1/[\s^2^(Fo^2^)+(0.0798P)^2^+17.8935P] where P=(Fo^2^+2Fc^2^)/3'
_refine_ls_weighting_scheme calc
_refine_ls_wR_factor_gt 0.3174
_refine_ls_wR_factor_ref 0.3330
_reflns_number_gt 4705
_reflns_number_total 5525
_reflns_threshold_expression >2sigma(I)
_cod_data_source_file C0NJ00516A.TXT
_cod_data_source_block Ni3
_cod_depositor_comments
;
The following automatic conversions were performed:
'_symmetry_cell_setting' value 'Monoclinic' changed to 'monoclinic'
according to '/home/saulius/struct/CIF-dictionaries/cif_core.dic'
dictionary named 'cif_core.dic' version 2.4.1 from 2010-06-29.

Automatic conversion script
Id: cif_fix_enum 1555 2011-01-17 13:19:09Z saulius 
;
_cod_original_cell_volume 2450.9(9)
_cod_original_sg_symbol_H-M P2(1)/c
_cod_database_code 7052543
_refine_ls_r_factor_ref 0.1804

loop_
_symmetry_equiv_pos_as_xyz
'x, y, z'
'-x, y+1/2, -z+1/2'
'-x, -y, -z'
'x, -y-1/2, z-1/2'

loop_
_atom_site_label
_atom_site_type_symbol
_atom_site_fract_x
_atom_site_fract_y
_atom_site_fract_z
_atom_site_U_iso_or_equiv
_atom_site_adp_type
_atom_site_occupancy
_atom_site_symmetry_multiplicity
_atom_site_calc_flag
_atom_site_refinement_flags
_atom_site_disorder_assembly
_atom_site_disorder_group
Ni1 Ni 0.08046(11) 0.10868(7) 0.20257(10) 0.0318(4) Uani 1 1 d . . .
Cl1 Cl 0.1059(3) 0.23837(16) 0.2158(3) 0.0574(8) Uani 1 1 d . . .
N1 N 0.0388(7) 0.1075(5) 0.3599(7) 0.037(2) Uani 1 1 d . . .
O1 O 0.1216(8) 0.1026(5) 0.0485(6) 0.053(2) Uani 1 1 d D . .
H1O1 H 0.092(12) 0.072(8) 0.012(11) 0.063 Uiso 1 1 d D . .
C1 C -0.0582(9) 0.1315(6) 0.3930(8) 0.036(2) Uani 1 1 d . . .
Cl2 Cl -0.0430(2) 0.00429(15) 0.1558(2) 0.0382(6) Uani 1 1 d . . .
N2 N 0.2344(7) 0.0676(5) 0.2910(7) 0.036(2) Uani 1 1 d . A .
C2 C -0.0738(9) 0.1304(6) 0.5031(9) 0.041(3) Uani 1 1 d . . .
H2A H -0.1454 0.1463 0.5236 0.050 Uiso 1 1 calc R . .
Cl3 Cl -0.1691(2) 0.16269(19) 0.2926(3) 0.0533(8) Uani 1 1 d . . .
C3 C 0.0190(10) 0.1051(6) 0.5814(9) 0.044(3) Uani 1 1 d . A .
H3A H 0.0106 0.1034 0.6567 0.052 Uiso 1 1 calc R . .
C4 C 0.1241(9) 0.0823(6) 0.5514(8) 0.036(2) Uani 1 1 d . . .
C5 C 0.1297(8) 0.0835(6) 0.4397(9) 0.033(2) Uani 1 1 d . A .
C6 C 0.224(3) 0.062(3) 0.630(3) 0.043(3) Uani 0.676(19) 1 d PU A 1
H6A H 0.2162 0.0072 0.6518 0.051 Uiso 0.676(19) 1 calc PR A 1
H6B H 0.2261 0.0935 0.6969 0.051 Uiso 0.676(19) 1 calc PR A 1
C6' C 0.241(6) 0.055(6) 0.640(7) 0.043(4) Uani 0.324(19) 1 d PU A 2
H6'A H 0.2837 0.1006 0.6742 0.051 Uiso 0.324(19) 1 calc PR A 2
H6'B H 0.2166 0.0236 0.6995 0.051 Uiso 0.324(19) 1 calc PR A 2
C7 C 0.3428(14) 0.0717(11) 0.5859(12) 0.043(3) Uani 0.676(19) 1 d PU A 1
H7A H 0.3573 0.1268 0.5734 0.051 Uiso 0.676(19) 1 calc PR A 1
H7B H 0.4087 0.0515 0.6401 0.051 Uiso 0.676(19) 1 calc PR A 1
C7' C 0.316(3) 0.009(2) 0.579(3) 0.043(3) Uani 0.324(19) 1 d PU A 2
H7'1 H 0.3879 -0.0064 0.6297 0.052 Uiso 0.324(19) 1 calc PR A 2
H7'2 H 0.2741 -0.0378 0.5500 0.052 Uiso 0.324(19) 1 calc PR A 2
C8 C 0.3325(19) 0.0267(13) 0.4763(18) 0.041(3) Uani 0.676(19) 1 d PU A 1
H8A H 0.4071 0.0295 0.4477 0.050 Uiso 0.676(19) 1 calc PR A 1
H8B H 0.3151 -0.0280 0.4884 0.050 Uiso 0.676(19) 1 calc PR A 1
C8' C 0.349(4) 0.052(3) 0.488(4) 0.043(4) Uani 0.324(19) 1 d PU A 2
H8'A H 0.4112 0.0243 0.4577 0.052 Uiso 0.324(19) 1 calc PR A 2
H8'B H 0.3799 0.1033 0.5136 0.052 Uiso 0.324(19) 1 calc PR A 2
C9 C 0.2364(9) 0.0615(6) 0.3957(8) 0.036(2) Uani 1 1 d . . .
C10 C 0.3392(9) 0.0510(8) 0.2443(8) 0.043(3) Uani 1 1 d . . .
C11 C 0.4271(10) 0.1061(8) 0.2521(10) 0.052(3) Uani 1 1 d . A .
C12 C 0.5241(11) 0.0908(10) 0.2008(11) 0.065(4) Uani 1 1 d . . .
H12A H 0.5841 0.1283 0.2036 0.078 Uiso 1 1 calc R A .
C13 C 0.5337(12) 0.0242(11) 0.1478(10) 0.070(5) Uani 1 1 d . A .
H13A H 0.6014 0.0144 0.1161 0.084 Uiso 1 1 calc R . .
C14 C 0.4438(11) -0.0312(9) 0.1392(9) 0.059(4) Uani 1 1 d . . .
H14A H 0.4506 -0.0777 0.1006 0.071 Uiso 1 1 calc R A .
C15 C 0.3447(10) -0.0179(8) 0.1870(9) 0.050(3) Uani 1 1 d . A .
C16 C 0.2501(11) -0.0788(8) 0.1807(12) 0.064(4) Uani 1 1 d . . .
H16A H 0.1752 -0.0512 0.1845 0.077 Uiso 1 1 calc R A .
C17 C 0.2715(15) -0.1348(10) 0.2802(13) 0.086(5) Uani 1 1 d . A .
H17A H 0.2839 -0.1053 0.3489 0.129 Uiso 1 1 calc R . .
H17B H 0.3409 -0.1662 0.2764 0.129 Uiso 1 1 calc R . .
H17C H 0.2032 -0.1684 0.2781 0.129 Uiso 1 1 calc R . .
C18 C 0.2301(15) -0.1250(10) 0.0735(12) 0.084(5) Uani 1 1 d . A .
H18A H 0.2165 -0.0897 0.0107 0.126 Uiso 1 1 calc R . .
H18B H 0.1617 -0.1584 0.0717 0.126 Uiso 1 1 calc R . .
H18C H 0.2993 -0.1565 0.0695 0.126 Uiso 1 1 calc R . .
C19 C 0.4209(11) 0.1842(8) 0.3090(11) 0.056(3) Uani 1 1 d . . .
H19A H 0.3458 0.1858 0.3386 0.067 Uiso 1 1 calc R A .
C20 C 0.5237(11) 0.1948(10) 0.4088(12) 0.073(4) Uani 1 1 d . A .
H20A H 0.5240 0.1517 0.4601 0.109 Uiso 1 1 calc R . .
H20B H 0.5129 0.2430 0.4469 0.109 Uiso 1 1 calc R . .
H20C H 0.5984 0.1963 0.3818 0.109 Uiso 1 1 calc R . .
C21 C 0.4205(14) 0.2523(10) 0.2297(13) 0.085(5) Uani 1 1 d . A .
H21A H 0.3557 0.2465 0.1679 0.128 Uiso 1 1 calc R . .
H21B H 0.4948 0.2536 0.2019 0.128 Uiso 1 1 calc R . .
H21C H 0.4108 0.3003 0.2688 0.128 Uiso 1 1 calc R . .
C22 C 0.1636(16) 0.1602(10) -0.0195(11) 0.078(5) Uani 1 1 d . . .
H22A H 0.1049 0.1675 -0.0871 0.093 Uiso 1 1 calc R . .
H22B H 0.1723 0.2096 0.0208 0.093 Uiso 1 1 calc R . .
C23 C 0.270(2) 0.1403(15) -0.0487(18) 0.129(8) Uani 1 1 d . . .
H23A H 0.2951 0.1813 -0.0938 0.193 Uiso 1 1 calc R . .
H23B H 0.2608 0.0924 -0.0909 0.193 Uiso 1 1 calc R . .
H23C H 0.3282 0.1333 0.0179 0.193 Uiso 1 1 calc R . .

loop_
_atom_site_aniso_label
_atom_site_aniso_U_11
_atom_site_aniso_U_22
_atom_site_aniso_U_33
_atom_site_aniso_U_23
_atom_site_aniso_U_13
_atom_site_aniso_U_12
Ni1 0.0297(7) 0.0342(7) 0.0283(6) 0.0020(5) -0.0045(5) 0.0019(5)
Cl1 0.075(2) 0.0339(14) 0.0571(18) -0.0011(13) -0.0061(16) -0.0024(14)
N1 0.031(4) 0.037(5) 0.039(5) -0.009(4) -0.006(4) -0.001(4)
O1 0.067(6) 0.065(6) 0.023(4) -0.005(4) -0.001(4) -0.024(5)
C1 0.036(6) 0.037(5) 0.035(5) -0.002(4) 0.005(4) 0.005(4)
Cl2 0.0394(14) 0.0419(14) 0.0323(12) -0.0043(10) 0.0032(10) -0.0066(11)
N2 0.024(4) 0.047(5) 0.036(5) 0.003(4) -0.001(3) 0.005(4)
C2 0.030(6) 0.041(6) 0.054(7) -0.007(5) 0.009(5) -0.002(4)
Cl3 0.0325(14) 0.066(2) 0.0578(18) -0.0029(15) -0.0024(13) 0.0167(13)
C3 0.052(7) 0.046(6) 0.033(6) -0.016(5) 0.005(5) -0.009(5)
C4 0.036(6) 0.040(6) 0.033(5) 0.002(4) 0.008(4) -0.005(4)
C5 0.019(5) 0.034(5) 0.045(6) 0.002(4) 0.006(4) -0.003(4)
C6 0.036(8) 0.061(8) 0.027(7) 0.005(6) -0.005(6) 0.004(7)
C6' 0.035(8) 0.061(9) 0.028(7) 0.005(7) -0.006(7) 0.004(7)
C7 0.035(6) 0.062(8) 0.028(5) 0.004(5) -0.007(5) 0.003(6)
C7' 0.035(7) 0.062(8) 0.029(6) 0.004(6) -0.006(6) 0.005(7)
C8 0.032(7) 0.059(9) 0.030(6) 0.002(7) -0.003(5) 0.006(7)
C8' 0.033(8) 0.062(10) 0.031(7) 0.002(8) -0.006(7) 0.005(8)
C9 0.033(5) 0.042(6) 0.027(5) -0.002(4) -0.009(4) 0.003(4)
C10 0.032(6) 0.076(8) 0.021(5) 0.008(5) 0.001(4) 0.007(5)
C11 0.035(6) 0.077(9) 0.043(6) 0.012(6) 0.002(5) 0.007(6)
C12 0.038(7) 0.105(12) 0.051(8) 0.006(8) 0.003(6) 0.000(7)
C13 0.039(7) 0.142(15) 0.030(6) 0.007(8) 0.009(5) 0.029(9)
C14 0.044(7) 0.093(10) 0.036(6) -0.006(6) -0.004(5) 0.035(7)
C15 0.040(6) 0.073(8) 0.033(6) -0.001(6) 0.000(5) 0.023(6)
C16 0.044(7) 0.069(9) 0.075(10) -0.010(7) 0.002(7) 0.021(7)
C17 0.097(13) 0.101(13) 0.067(10) -0.010(9) 0.033(9) 0.014(10)
C18 0.098(12) 0.084(12) 0.060(9) -0.010(8) -0.013(9) 0.015(10)
C19 0.037(6) 0.065(8) 0.062(8) 0.009(7) -0.002(6) -0.009(6)
C20 0.037(7) 0.113(13) 0.068(9) -0.014(9) 0.007(7) -0.015(8)
C21 0.081(11) 0.086(11) 0.082(11) 0.014(9) -0.007(9) -0.035(9)
C22 0.112(14) 0.090(12) 0.035(7) -0.004(7) 0.022(8) -0.045(10)
C23 0.121(18) 0.16(2) 0.102(16) 0.035(15) -0.006(14) 0.004(16)

loop_
_atom_type_symbol
_atom_type_description
_atom_type_scat_dispersion_real
_atom_type_scat_dispersion_imag
_atom_type_scat_source
C C 0.0033 0.0016 'International Tables Vol C Tables 4.2.6.8 and 6.1.1.4'
H H 0.0000 0.0000 'International Tables Vol C Tables 4.2.6.8 and 6.1.1.4'
N N 0.0061 0.0033 'International Tables Vol C Tables 4.2.6.8 and 6.1.1.4'
Cl Cl 0.1484 0.1585 'International Tables Vol C Tables 4.2.6.8 and 6.1.1.4'
Ni Ni 0.3393 1.1124 'International Tables Vol C Tables 4.2.6.8 and 6.1.1.4'
O O 0.0106 0.0060 'International Tables Vol C Tables 4.2.6.8 and 6.1.1.4'

loop_
_geom_angle_atom_site_label_1
_geom_angle_atom_site_label_2
_geom_angle_atom_site_label_3
_geom_angle
_geom_angle_site_symmetry_1
_geom_angle_site_symmetry_3
_geom_angle_publ_flag
O1 Ni1 N2 99.0(4) . . ?
O1 Ni1 N1 176.4(4) . . ?
N2 Ni1 N1 79.7(3) . . ?
O1 Ni1 Cl1 94.0(3) . . ?
N2 Ni1 Cl1 102.5(3) . . ?
N1 Ni1 Cl1 89.5(3) . . ?
O1 Ni1 Cl2 87.7(2) . . ?
N2 Ni1 Cl2 107.6(3) . . ?
N1 Ni1 Cl2 89.5(2) . . ?
Cl1 Ni1 Cl2 149.19(12) . . ?
C1 N1 C5 117.5(9) . . ?
C1 N1 Ni1 128.9(7) . . ?
C5 N1 Ni1 113.4(7) . . ?
C22 O1 Ni1 131.4(8) . . ?
C22 O1 H1O1 108(10) . . ?
Ni1 O1 H1O1 116(10) . . ?
N1 C1 C2 123.4(10) . . ?
N1 C1 Cl3 116.6(8) . . ?
C2 C1 Cl3 120.0(8) . . ?
C9 N2 C10 120.2(8) . . ?
C9 N2 Ni1 115.1(7) . . ?
C10 N2 Ni1 124.5(6) . . ?
C3 C2 C1 117.7(10) . . ?
C3 C2 H2A 121.1 . . ?
C1 C2 H2A 121.1 . . ?
C2 C3 C4 121.0(10) . . ?
C2 C3 H3A 119.5 . . ?
C4 C3 H3A 119.5 . . ?
C5 C4 C3 116.9(10) . . ?
C5 C4 C6 120.6(18) . . ?
C3 C4 C6 122.5(18) . . ?
C5 C4 C6' 119(3) . . ?
C3 C4 C6' 124(3) . . ?
C6 C4 C6' 2(5) . . ?
N1 C5 C4 123.5(9) . . ?
N1 C5 C9 113.7(9) . . ?
C4 C5 C9 122.8(9) . . ?
C4 C6 C7 113(3) . . ?
C4 C6 H6A 109.0 . . ?
C7 C6 H6A 109.0 . . ?
C4 C6 H6B 109.0 . . ?
C7 C6 H6B 109.0 . . ?
H6A C6 H6B 107.8 . . ?
C7' C6' C4 108(5) . . ?
C7' C6' H6'A 110.2 . . ?
C4 C6' H6'A 110.2 . . ?
C7' C6' H6'B 110.2 . . ?
C4 C6' H6'B 110.2 . . ?
H6'A C6' H6'B 108.5 . . ?
C8 C7 C6 108(2) . . ?
C8 C7 H7A 110.2 . . ?
C6 C7 H7A 110.2 . . ?
C8 C7 H7B 110.2 . . ?
C6 C7 H7B 110.2 . . ?
H7A C7 H7B 108.5 . . ?
C8' C7' C6' 112(4) . . ?
C8' C7' H7'1 109.2 . . ?
C6' C7' H7'1 109.2 . . ?
C8' C7' H7'2 109.2 . . ?
C6' C7' H7'2 109.2 . . ?
H7'1 C7' H7'2 107.9 . . ?
C9 C8 C7 108.2(16) . . ?
C9 C8 H8A 110.1 . . ?
C7 C8 H8A 110.1 . . ?
C9 C8 H8B 110.1 . . ?
C7 C8 H8B 110.1 . . ?
H8A C8 H8B 108.4 . . ?
C7' C8' C9 108(3) . . ?
C7' C8' H8'A 110.1 . . ?
C9 C8' H8'A 110.1 . . ?
C7' C8' H8'B 110.1 . . ?
C9 C8' H8'B 110.1 . . ?
H8'A C8' H8'B 108.4 . . ?
N2 C9 C5 118.0(9) . . ?
N2 C9 C8 125.7(12) . . ?
C5 C9 C8 116.0(12) . . ?
N2 C9 C8' 127(2) . . ?
C5 C9 C8' 114(2) . . ?
C8 C9 C8' 18.1(19) . . ?
C11 C10 C15 122.0(11) . . ?
C11 C10 N2 119.0(11) . . ?
C15 C10 N2 118.8(10) . . ?
C10 C11 C12 118.1(13) . . ?
C10 C11 C19 123.4(11) . . ?
C12 C11 C19 118.4(12) . . ?
C13 C12 C11 121.3(14) . . ?
C13 C12 H12A 119.3 . . ?
C11 C12 H12A 119.3 . . ?
C12 C13 C14 120.3(12) . . ?
C12 C13 H13A 119.9 . . ?
C14 C13 H13A 119.9 . . ?
C15 C14 C13 120.4(13) . . ?
C15 C14 H14A 119.8 . . ?
C13 C14 H14A 119.8 . . ?
C14 C15 C10 117.8(13) . . ?
C14 C15 C16 120.1(12) . . ?
C10 C15 C16 122.0(11) . . ?
C15 C16 C18 114.4(13) . . ?
C15 C16 C17 112.4(12) . . ?
C18 C16 C17 109.4(13) . . ?
C15 C16 H16A 106.7 . . ?
C18 C16 H16A 106.7 . . ?
C17 C16 H16A 106.7 . . ?
C16 C17 H17A 109.5 . . ?
C16 C17 H17B 109.5 . . ?
H17A C17 H17B 109.5 . . ?
C16 C17 H17C 109.5 . . ?
H17A C17 H17C 109.5 . . ?
H17B C17 H17C 109.5 . . ?
C16 C18 H18A 109.5 . . ?
C16 C18 H18B 109.5 . . ?
H18A C18 H18B 109.5 . . ?
C16 C18 H18C 109.5 . . ?
H18A C18 H18C 109.5 . . ?
H18B C18 H18C 109.5 . . ?
C21 C19 C11 112.9(12) . . ?
C21 C19 C20 109.1(11) . . ?
C11 C19 C20 111.9(11) . . ?
C21 C19 H19A 107.6 . . ?
C11 C19 H19A 107.6 . . ?
C20 C19 H19A 107.6 . . ?
C19 C20 H20A 109.5 . . ?
C19 C20 H20B 109.5 . . ?
H20A C20 H20B 109.5 . . ?
C19 C20 H20C 109.5 . . ?
H20A C20 H20C 109.5 . . ?
H20B C20 H20C 109.5 . . ?
C19 C21 H21A 109.5 . . ?
C19 C21 H21B 109.5 . . ?
H21A C21 H21B 109.5 . . ?
C19 C21 H21C 109.5 . . ?
H21A C21 H21C 109.5 . . ?
H21B C21 H21C 109.5 . . ?
C23 C22 O1 112.4(17) . . ?
C23 C22 H22A 109.1 . . ?
O1 C22 H22A 109.1 . . ?
C23 C22 H22B 109.1 . . ?
O1 C22 H22B 109.1 . . ?
H22A C22 H22B 107.9 . . ?
C22 C23 H23A 109.5 . . ?
C22 C23 H23B 109.5 . . ?
H23A C23 H23B 109.5 . . ?
C22 C23 H23C 109.5 . . ?
H23A C23 H23C 109.5 . . ?
H23B C23 H23C 109.5 . . ?

loop_
_geom_bond_atom_site_label_1
_geom_bond_atom_site_label_2
_geom_bond_distance
_geom_bond_site_symmetry_2
_geom_bond_publ_flag
Ni1 O1 2.038(8) . ?
Ni1 N2 2.054(8) . ?
Ni1 N1 2.077(9) . ?
Ni1 Cl1 2.278(3) . ?
Ni1 Cl2 2.324(3) . ?
N1 C1 1.327(13) . ?
N1 C5 1.379(12) . ?
O1 C22 1.444(15) . ?
O1 H1O1 0.75(13) . ?
C1 C2 1.400(15) . ?
C1 Cl3 1.714(10) . ?
N2 C9 1.292(13) . ?
N2 C10 1.460(13) . ?
C2 C3 1.389(15) . ?
C2 H2A 0.9500 . ?
C3 C4 1.390(15) . ?
C3 H3A 0.9500 . ?
C4 C5 1.390(14) . ?
C4 C6 1.43(3) . ?
C4 C6' 1.66(6) . ?
C5 C9 1.482(14) . ?
C6 C7 1.58(4) . ?
C6 H6A 0.9900 . ?
C6 H6B 0.9900 . ?
C6' C7' 1.48(9) . ?
C6' H6'A 0.9900 . ?
C6' H6'B 0.9900 . ?
C7 C8 1.55(3) . ?
C7 H7A 0.9900 . ?
C7 H7B 0.9900 . ?
C7' C8' 1.45(6) . ?
C7' H7'1 0.9900 . ?
C7' H7'2 0.9900 . ?
C8 C9 1.49(2) . ?
C8 H8A 0.9900 . ?
C8 H8B 0.9900 . ?
C8' C9 1.59(5) . ?
C8' H8'A 0.9900 . ?
C8' H8'B 0.9900 . ?
C10 C11 1.390(17) . ?
C10 C15 1.398(17) . ?
C11 C12 1.408(17) . ?
C11 C19 1.537(19) . ?
C12 C13 1.34(2) . ?
C12 H12A 0.9500 . ?
C13 C14 1.41(2) . ?
C13 H13A 0.9500 . ?
C14 C15 1.398(16) . ?
C14 H14A 0.9500 . ?
C15 C16 1.518(19) . ?
C16 C18 1.530(19) . ?
C16 C17 1.55(2) . ?
C16 H16A 1.0000 . ?
C17 H17A 0.9800 . ?
C17 H17B 0.9800 . ?
C17 H17C 0.9800 . ?
C18 H18A 0.9800 . ?
C18 H18B 0.9800 . ?
C18 H18C 0.9800 . ?
C19 C21 1.535(19) . ?
C19 C20 1.572(17) . ?
C19 H19A 1.0000 . ?
C20 H20A 0.9800 . ?
C20 H20B 0.9800 . ?
C20 H20C 0.9800 . ?
C21 H21A 0.9800 . ?
C21 H21B 0.9800 . ?
C21 H21C 0.9800 . ?
C22 C23 1.38(3) . ?
C22 H22A 0.9900 . ?
C22 H22B 0.9900 . ?
C23 H23A 0.9800 . ?
C23 H23B 0.9800 . ?
C23 H23C 0.9800 . ?

loop_
_geom_torsion_atom_site_label_1
_geom_torsion_atom_site_label_2
_geom_torsion_atom_site_label_3
_geom_torsion_atom_site_label_4
_geom_torsion
_geom_torsion_site_symmetry_1
_geom_torsion_site_symmetry_2
_geom_torsion_site_symmetry_3
_geom_torsion_site_symmetry_4
_geom_torsion_publ_flag
O1 Ni1 N1 C1 -116(5) . . . . ?
N2 Ni1 N1 C1 176.2(9) . . . . ?
Cl1 Ni1 N1 C1 73.4(9) . . . . ?
Cl2 Ni1 N1 C1 -75.8(9) . . . . ?
O1 Ni1 N1 C5 70(6) . . . . ?
N2 Ni1 N1 C5 1.6(7) . . . . ?
Cl1 Ni1 N1 C5 -101.2(7) . . . . ?
Cl2 Ni1 N1 C5 109.6(7) . . . . ?
N2 Ni1 O1 C22 -97.6(13) . . . . ?
N1 Ni1 O1 C22 -165(5) . . . . ?
Cl1 Ni1 O1 C22 5.7(13) . . . . ?
Cl2 Ni1 O1 C22 154.9(13) . . . . ?
C5 N1 C1 C2 -2.8(15) . . . . ?
Ni1 N1 C1 C2 -177.3(8) . . . . ?
C5 N1 C1 Cl3 178.8(7) . . . . ?
Ni1 N1 C1 Cl3 4.4(13) . . . . ?
O1 Ni1 N2 C9 -177.8(8) . . . . ?
N1 Ni1 N2 C9 -1.1(8) . . . . ?
Cl1 Ni1 N2 C9 86.0(8) . . . . ?
Cl2 Ni1 N2 C9 -87.3(8) . . . . ?
O1 Ni1 N2 C10 6.5(9) . . . . ?
N1 Ni1 N2 C10 -176.9(9) . . . . ?
Cl1 Ni1 N2 C10 -89.7(9) . . . . ?
Cl2 Ni1 N2 C10 96.9(9) . . . . ?
N1 C1 C2 C3 2.2(16) . . . . ?
Cl3 C1 C2 C3 -179.5(8) . . . . ?
C1 C2 C3 C4 0.5(16) . . . . ?
C2 C3 C4 C5 -2.3(16) . . . . ?
C2 C3 C4 C6 175(2) . . . . ?
C2 C3 C4 C6' 177(4) . . . . ?
C1 N1 C5 C4 0.9(15) . . . . ?
Ni1 N1 C5 C4 176.2(8) . . . . ?
C1 N1 C5 C9 -177.1(9) . . . . ?
Ni1 N1 C5 C9 -1.7(10) . . . . ?
C3 C4 C5 N1 1.6(15) . . . . ?
C6 C4 C5 N1 -176(2) . . . . ?
C6' C4 C5 N1 -178(4) . . . . ?
C3 C4 C5 C9 179.4(10) . . . . ?
C6 C4 C5 C9 2(3) . . . . ?
C6' C4 C5 C9 0(4) . . . . ?
C5 C4 C6 C7 22(4) . . . . ?
C3 C4 C6 C7 -155.7(19) . . . . ?
C5 C4 C6' C7' -21(7) . . . . ?
C3 C4 C6' C7' 160(4) . . . . ?
C4 C6 C7 C8 -54(3) . . . . ?
C4 C6' C7' C8' 57(7) . . . . ?
C6 C7 C8 C9 63(2) . . . . ?
C6' C7' C8' C9 -71(5) . . . . ?
C10 N2 C9 C5 176.5(10) . . . . ?
Ni1 N2 C9 C5 0.5(12) . . . . ?
C10 N2 C9 C8 -10.1(19) . . . . ?
Ni1 N2 C9 C8 174.0(12) . . . . ?
C10 N2 C9 C8' 12(3) . . . . ?
Ni1 N2 C9 C8' -164(2) . . . . ?
N1 C5 C9 N2 0.8(14) . . . . ?
C4 C5 C9 N2 -177.1(10) . . . . ?
N1 C5 C9 C8 -173.2(12) . . . . ?
C4 C5 C9 C8 8.8(17) . . . . ?
N1 C5 C9 C8' 167(2) . . . . ?
C4 C5 C9 C8' -11(2) . . . . ?
C7 C8 C9 N2 145.1(14) . . . . ?
C7 C8 C9 C5 -41.3(19) . . . . ?
C7 C8 C9 C8' 46(8) . . . . ?
C7' C8' C9 N2 -151(3) . . . . ?
C7' C8' C9 C5 44(4) . . . . ?
C7' C8' C9 C8 -57(7) . . . . ?
C9 N2 C10 C11 -79.0(13) . . . . ?
Ni1 N2 C10 C11 96.6(10) . . . . ?
C9 N2 C10 C15 105.0(12) . . . . ?
Ni1 N2 C10 C15 -79.4(12) . . . . ?
C15 C10 C11 C12 -0.3(17) . . . . ?
N2 C10 C11 C12 -176.2(10) . . . . ?
C15 C10 C11 C19 176.6(10) . . . . ?
N2 C10 C11 C19 0.7(16) . . . . ?
C10 C11 C12 C13 -1.6(19) . . . . ?
C19 C11 C12 C13 -178.7(12) . . . . ?
C11 C12 C13 C14 2(2) . . . . ?
C12 C13 C14 C15 -1.0(19) . . . . ?
C13 C14 C15 C10 -0.9(16) . . . . ?
C13 C14 C15 C16 -178.0(11) . . . . ?
C11 C10 C15 C14 1.5(16) . . . . ?
N2 C10 C15 C14 177.4(9) . . . . ?
C11 C10 C15 C16 178.6(11) . . . . ?
N2 C10 C15 C16 -5.5(16) . . . . ?
C14 C15 C16 C18 -35.1(16) . . . . ?
C10 C15 C16 C18 147.9(12) . . . . ?
C14 C15 C16 C17 90.4(14) . . . . ?
C10 C15 C16 C17 -86.5(14) . . . . ?
C10 C11 C19 C21 -117.2(13) . . . . ?
C12 C11 C19 C21 59.7(15) . . . . ?
C10 C11 C19 C20 119.3(12) . . . . ?
C12 C11 C19 C20 -63.8(15) . . . . ?
Ni1 O1 C22 C23 121.6(15) . . . . ?
